data_7061263
loop_
_publ_author_name
'Miranda-Olvera, Montserrat'
'Arcos-Ramos, Rafael'
'Maldonado-Dom\'inguez, Mauricio'
'Salmon, Lionel'
'Moln\'ar, G\'abor'
'Bousseksou, Azzedine'
'del Pilar Carre\'on-Castro, Mar\'ia'

_publ_section_title
;
 Design and synthesis of benzothiadiazole-based molecular systems:
 self-assembly, optical and electronic properties
;
_journal_issue 11
_journal_name_full 'New Journal of Chemistry'
_journal_page_first 4992
_journal_page_last 5001
_journal_paper_doi 10.1039/D1NJ04559H
_journal_volume 46
_journal_year 2022
_chemical_formula_moiety 'C26 H28 N2 O2 S'
_chemical_formula_sum 'C26 H28 N2 O2 S'
_chemical_formula_weight 432.56
_chemical_name_systematic BuO-BTD
_space_group_crystal_system orthorhombic
_space_group_IT_number 60
_space_group_name_Hall '-P 2a 2n'
_space_group_name_H-M_alt 'P n c a'
_symmetry_space_group_name_H-M 'P n c a'
_atom_sites_solution_hydrogens geom
_audit_creation_method SHELXL-2018/3
_audit_update_record
;
2021-12-15 deposited with the CCDC.	2022-01-24 downloaded from the CCDC.
;
_cell_angle_alpha 90
_cell_angle_beta 90
_cell_angle_gamma 90
_cell_formula_units_Z 12
_cell_length_a 7.7834(2)
_cell_length_b 76.7442(14)
_cell_length_c 11.2014(3)
_cell_measurement_reflns_used 8904
_cell_measurement_temperature 173(2)
_cell_measurement_theta_max 71.505
_cell_measurement_theta_min 4.919
_cell_volume 6690.9(3)
_computing_structure_refinement 'SHELXL-2018/3 (Sheldrick, 2018)'
_diffrn_ambient_temperature 173(2)
_diffrn_detector 'CCD plate'
_diffrn_detector_area_resol_mean 16.1978
_diffrn_detector_type Eos
_diffrn_measured_fraction_theta_full 0.999
_diffrn_measured_fraction_theta_max 0.999
_diffrn_measurement_device 'four-circle diffractometer'
_diffrn_measurement_device_type 'Xcalibur, Eos, Gemini ultra'
_diffrn_radiation_monochromator mirror
_diffrn_radiation_probe x-ray
_diffrn_radiation_type 'Cu K\a'
_diffrn_radiation_wavelength 1.54184
_diffrn_reflns_av_R_equivalents 0.0443
_diffrn_reflns_av_unetI/netI 0.0435
_diffrn_reflns_Laue_measured_fraction_full 0.999
_diffrn_reflns_Laue_measured_fraction_max 0.999
_diffrn_reflns_limit_h_max 9
_diffrn_reflns_limit_h_min -9
_diffrn_reflns_limit_k_max 71
_diffrn_reflns_limit_k_min -90
_diffrn_reflns_limit_l_max 11
_diffrn_reflns_limit_l_min -13
_diffrn_reflns_number 21065
_diffrn_reflns_point_group_measured_fraction_full 0.999
_diffrn_reflns_point_group_measured_fraction_max 0.999
_diffrn_reflns_theta_full 65.081
_diffrn_reflns_theta_max 65.081
_diffrn_reflns_theta_min 3.455
_diffrn_source 'fine-focus sealed X-ray tube'
_diffrn_source_type 'Enhance Ultra (Cu) X-ray Source'
_exptl_absorpt_coefficient_mu 1.485
_exptl_absorpt_correction_T_max 0.9998
_exptl_absorpt_correction_T_min 0.6088
_exptl_absorpt_correction_type multi-scan
_exptl_absorpt_process_details
;
CrysAlisPro 1.171.39.46 (Rigaku Oxford Diffraction, 2018)
Empirical absorption correction using spherical harmonics,
 implemented in SCALE3 ABSPACK scaling algorithm.
;
_exptl_crystal_colour yellow
_exptl_crystal_density_diffrn 1.288
_exptl_crystal_description block
_exptl_crystal_F_000 2993
_exptl_crystal_preparation Luminescent
_exptl_crystal_size_max 0.20
_exptl_crystal_size_mid 0.18
_exptl_crystal_size_min 0.12
_refine_diff_density_max 0.450
_refine_diff_density_min -0.602
_refine_diff_density_rms 0.100
_refine_ls_extinction_method none
_refine_ls_goodness_of_fit_ref 1.212
_refine_ls_hydrogen_treatment constr
_refine_ls_matrix_type full
_refine_ls_number_parameters 423
_refine_ls_number_reflns 5694
_refine_ls_number_restraints 0
_refine_ls_restrained_S_all 1.212
_refine_ls_R_factor_all 0.1227
_refine_ls_R_factor_gt 0.1188
_refine_ls_shift/su_max 0.003
_refine_ls_shift/su_mean 0.000
_refine_ls_structure_factor_coef Fsqd
_refine_ls_weighting_details 'w=1/[\s^2^(Fo^2^)+79.5114P] where P=(Fo^2^+2Fc^2^)/3'
_refine_ls_weighting_scheme calc
_refine_ls_wR_factor_gt 0.2496
_refine_ls_wR_factor_ref 0.2511
_reflns_Friedel_coverage 0.000
_reflns_number_gt 5321
_reflns_number_total 5694
_reflns_threshold_expression 'I > 2\s(I)'
_cod_data_source_file d1nj04559h2.cif
_cod_data_source_block AEC140421
_cod_depositor_comments
;
The following automatic conversions were performed:

data item '_space_group_crystal_system' value 'Orthorhombic' was
changed to 'orthorhombic' in accordance with the
/home/data/users/saulius/crontab/automatic-downloads/rss-feeds/RSC/lib/dictionaries/cif_core.dic
dictionary named 'cif_core.dic' version 2.4.2 last updated on
2011-04-26.

Automatic conversion script
Id: cif_fix_values 7556 2019-12-06 15:28:31Z antanas 

 Adding full bibliography for 7061263.cif.
;
_cod_original_sg_symbol_Hall -P2a2n
_cod_original_sg_symbol_H-M Pnca
_cod_database_code 7061263
_shelx_shelxl_version_number 2018/3
_shelx_space_group_comment
;
The symmetry employed for this shelxl refinement is uniquely defined
by the following loop, which should always be used as a source of
symmetry information in preference to the above space-group names.
They are only intended as comments.
;

loop_
_space_group_symop_operation_xyz
'x, y, z'
'x, -y+1/2, z+1/2'
'-x+1/2, -y, z'
'x+1/2, -y+1/2, -z+1/2'
'-x, -y, -z'
'-x, y-1/2, -z-1/2'
'x-1/2, y, -z'
'-x-1/2, y-1/2, z-1/2'

loop_
_atom_site_label
_atom_site_type_symbol
_atom_site_fract_x
_atom_site_fract_y
_atom_site_fract_z
_atom_site_U_iso_or_equiv
_atom_site_adp_type
_atom_site_occupancy
_atom_site_site_symmetry_order
_atom_site_calc_flag
_atom_site_refinement_flags_posn
_atom_site_refinement_flags_adp
_atom_site_refinement_flags_occupancy
_atom_site_disorder_assembly
_atom_site_disorder_group
C3 C 0.3349(8) 0.15805(8) 0.3286(5) 0.0195(13) Uani 1 1 d . . . . .
C4 C 0.3207(8) 0.17690(9) 0.3301(5) 0.0215(14) Uani 1 1 d . . . . .
C6 C 0.4636(9) 0.18762(9) 0.3665(6) 0.0229(14) Uani 1 1 d . . . . .
C7 C 0.4521(8) 0.20675(8) 0.3680(6) 0.0218(14) Uani 1 1 d . . . . .
C8 C 0.3587(8) 0.21589(9) 0.2817(6) 0.0213(14) Uani 1 1 d . . . . .
H8 H 0.299483 0.209526 0.221646 0.026 Uiso 1 1 calc R U . . .
C9 C 0.3496(9) 0.23401(9) 0.2808(6) 0.0249(15) Uani 1 1 d . . . . .
H9 H 0.288660 0.239898 0.219392 0.030 Uiso 1 1 calc R U . . .
C10 C 0.4306(9) 0.24337(8) 0.3707(6) 0.0251(14) Uani 1 1 d . . . . .
C12 C 0.3415(9) 0.27069(9) 0.2907(6) 0.0294(16) Uani 1 1 d . . . . .
H12A H 0.221456 0.266532 0.283981 0.035 Uiso 1 1 calc R U . . .
H12B H 0.398589 0.269054 0.212502 0.035 Uiso 1 1 calc R U . . .
C13 C 0.3440(9) 0.28966(9) 0.3251(6) 0.0283(15) Uani 1 1 d . . . . .
H13A H 0.297602 0.296596 0.257883 0.034 Uiso 1 1 calc R U . . .
H13B H 0.464706 0.293289 0.337589 0.034 Uiso 1 1 calc R U . . .
C14 C 0.2423(11) 0.29389(9) 0.4362(7) 0.0347(17) Uani 1 1 d . . . . .
H14A H 0.291130 0.287330 0.504359 0.042 Uiso 1 1 calc R U . . .
H14B H 0.122212 0.289965 0.425050 0.042 Uiso 1 1 calc R U . . .
C15 C 0.2425(13) 0.31326(10) 0.4662(9) 0.052(2) Uani 1 1 d . . . . .
H15A H 0.360422 0.317081 0.482233 0.078 Uiso 1 1 calc R U . . .
H15B H 0.171371 0.315293 0.537050 0.078 Uiso 1 1 calc R U . . .
H15C H 0.195891 0.319856 0.398689 0.078 Uiso 1 1 calc R U . . .
C16 C 0.5257(9) 0.23453(9) 0.4583(6) 0.0269(15) Uani 1 1 d . . . . .
H16 H 0.584134 0.240901 0.518577 0.032 Uiso 1 1 calc R U . . .
C17 C 0.5342(9) 0.21656(9) 0.4566(6) 0.0260(15) Uani 1 1 d . . . . .
H17 H 0.597349 0.210708 0.517124 0.031 Uiso 1 1 calc R U . . .
C18 C 0.6064(8) 0.17868(9) 0.3993(6) 0.0231(14) Uani 1 1 d . . . . .
H18 H 0.703574 0.185211 0.424558 0.028 Uiso 1 1 calc R U . . .
C19 C 0.6204(9) 0.16023(9) 0.3986(6) 0.0244(14) Uani 1 1 d . . . . .
H19 H 0.725931 0.155151 0.423264 0.029 Uiso 1 1 calc R U . . .
C20 C 0.4899(8) 0.14936(8) 0.3641(6) 0.0210(14) Uani 1 1 d . . . . .
C21 C 0.5061(8) 0.13019(8) 0.3670(6) 0.0210(14) Uani 1 1 d . . . . .
C22 C 0.6008(8) 0.12201(9) 0.4570(6) 0.0227(14) Uani 1 1 d . . . . .
H22 H 0.649234 0.128835 0.519228 0.027 Uiso 1 1 calc R U . . .
C23 C 0.6252(8) 0.10427(8) 0.4569(6) 0.0234(14) Uani 1 1 d . . . . .
H23 H 0.692910 0.099026 0.517681 0.028 Uiso 1 1 calc R U . . .
C24 C 0.5513(8) 0.09389(8) 0.3685(6) 0.0214(13) Uani 1 1 d . . . . .
C26 C 0.5078(9) 0.06517(9) 0.2892(6) 0.0278(15) Uani 1 1 d . . . . .
H26A H 0.552966 0.067784 0.208495 0.033 Uiso 1 1 calc R U . . .
H26B H 0.381703 0.066849 0.288400 0.033 Uiso 1 1 calc R U . . .
C27 C 0.5512(9) 0.04669(9) 0.3240(6) 0.0295(15) Uani 1 1 d . . . . .
H27A H 0.677335 0.045626 0.333032 0.035 Uiso 1 1 calc R U . . .
H27B H 0.515152 0.038738 0.259055 0.035 Uiso 1 1 calc R U . . .
C28 C 0.4650(11) 0.04108(9) 0.4398(6) 0.0334(17) Uani 1 1 d . . . . .
H28A H 0.338964 0.042232 0.431093 0.040 Uiso 1 1 calc R U . . .
H28B H 0.502097 0.048931 0.504980 0.040 Uiso 1 1 calc R U . . .
C29 C 0.5084(11) 0.02229(9) 0.4734(7) 0.0378(19) Uani 1 1 d . . . . .
H29A H 0.466055 0.014402 0.411278 0.057 Uiso 1 1 calc R U . . .
H29B H 0.453818 0.019398 0.549725 0.057 Uiso 1 1 calc R U . . .
H29C H 0.633268 0.021035 0.480895 0.057 Uiso 1 1 calc R U . . .
C30 C 0.4523(9) 0.10157(9) 0.2798(6) 0.0264(15) Uani 1 1 d . . . . .
H30 H 0.401949 0.094596 0.219170 0.032 Uiso 1 1 calc R U . . .
C31 C 0.4271(8) 0.11952(9) 0.2801(6) 0.0234(14) Uani 1 1 d . . . . .
H31 H 0.355779 0.124671 0.221005 0.028 Uiso 1 1 calc R U . . .
C34 C 1.7284(8) 0.49086(8) 0.4937(6) 0.0225(13) Uani 1 1 d . . . . .
C35 C 1.7043(8) 0.48138(8) 0.3839(6) 0.0197(13) Uani 1 1 d . . . . .
C36 C 1.6625(8) 0.46261(8) 0.3804(6) 0.0191(13) Uani 1 1 d . . . . .
C37 C 1.7343(8) 0.45062(8) 0.4621(6) 0.0224(14) Uani 1 1 d . . . . .
H37 H 1.808918 0.454729 0.523007 0.027 Uiso 1 1 calc R U . . .
C38 C 1.6983(8) 0.43321(8) 0.4549(6) 0.0234(14) Uani 1 1 d . . . . .
H38 H 1.750481 0.425331 0.509355 0.028 Uiso 1 1 calc R U . . .
C39 C 1.5846(8) 0.42687(8) 0.3673(6) 0.0207(14) Uani 1 1 d . . . . .
C41 C 1.4319(9) 0.40248(8) 0.2856(6) 0.0254(15) Uani 1 1 d . . . . .
H41A H 1.476896 0.403806 0.203432 0.030 Uiso 1 1 calc R U . . .
H41B H 1.321471 0.408822 0.291325 0.030 Uiso 1 1 calc R U . . .
C42 C 1.4058(9) 0.38352(8) 0.3141(6) 0.0256(15) Uani 1 1 d . . . . .
H42A H 1.518837 0.377616 0.315307 0.031 Uiso 1 1 calc R U . . .
H42B H 1.336107 0.378121 0.250029 0.031 Uiso 1 1 calc R U . . .
C43 C 1.3166(10) 0.38062(9) 0.4335(6) 0.0291(16) Uani 1 1 d . . . . .
H43A H 1.391329 0.384980 0.498466 0.035 Uiso 1 1 calc R U . . .
H43B H 1.208384 0.387386 0.435279 0.035 Uiso 1 1 calc R U . . .
C44 C 1.2766(11) 0.36148(9) 0.4553(8) 0.0401(19) Uani 1 1 d . . . . .
H44A H 1.200634 0.357170 0.392033 0.060 Uiso 1 1 calc R U . . .
H44B H 1.219636 0.360176 0.532792 0.060 Uiso 1 1 calc R U . . .
H44C H 1.383638 0.354758 0.455028 0.060 Uiso 1 1 calc R U . . .
C45 C 1.5122(8) 0.43844(8) 0.2840(6) 0.0222(14) Uani 1 1 d . . . . .
H45 H 1.436191 0.434416 0.223625 0.027 Uiso 1 1 calc R U . . .
C46 C 1.5557(9) 0.45605(8) 0.2929(6) 0.0236(14) Uani 1 1 d . . . . .
H46 H 1.509422 0.463915 0.235793 0.028 Uiso 1 1 calc R U . . .
C47 C 1.7281(8) 0.49107(8) 0.2822(6) 0.0215(14) Uani 1 1 d . . . . .
H47 H 1.714156 0.485425 0.207328 0.026 Uiso 1 1 calc R U . . .
N1 N 0.1633(7) 0.18262(7) 0.3000(5) 0.0264(13) Uani 1 1 d . . . . .
N2 N 0.1880(7) 0.15020(7) 0.2956(5) 0.0239(12) Uani 1 1 d . . . . .
N3 N 1.7098(8) 0.48421(7) 0.6047(5) 0.0302(14) Uani 1 1 d . . . . .
O1 O 0.4300(6) 0.26110(6) 0.3808(4) 0.0290(11) Uani 1 1 d . . . . .
O2 O 0.5859(6) 0.07646(6) 0.3761(4) 0.0282(11) Uani 1 1 d . . . . .
O3 O 1.5534(6) 0.40941(6) 0.3708(4) 0.0253(10) Uani 1 1 d . . . . .
S1 S 0.0484(2) 0.16559(2) 0.27243(17) 0.0297(4) Uani 1 1 d . . . . .
S2 S 1.750000 0.500000 0.6962(2) 0.0334(6) Uani 1 2 d S T P . .

loop_
_atom_site_aniso_label
_atom_site_aniso_U_11
_atom_site_aniso_U_22
_atom_site_aniso_U_33
_atom_site_aniso_U_23
_atom_site_aniso_U_13
_atom_site_aniso_U_12
C3 0.012(3) 0.037(4) 0.010(3) 0.001(3) 0.002(2) 0.004(3)
C4 0.019(3) 0.036(4) 0.010(3) 0.004(3) 0.004(3) -0.004(3)
C6 0.014(3) 0.036(4) 0.019(3) 0.003(3) 0.001(3) 0.002(3)
C7 0.006(3) 0.035(3) 0.024(3) 0.001(3) 0.001(3) 0.000(3)
C8 0.009(3) 0.036(4) 0.019(3) -0.001(3) 0.002(3) 0.000(3)
C9 0.015(3) 0.033(4) 0.027(4) 0.003(3) 0.000(3) 0.006(3)
C10 0.013(3) 0.031(3) 0.031(4) 0.001(3) 0.002(3) 0.002(3)
C12 0.022(4) 0.037(4) 0.029(4) 0.003(3) -0.006(3) 0.004(3)
C13 0.023(4) 0.034(4) 0.028(4) 0.005(3) -0.001(3) -0.004(3)
C14 0.034(4) 0.038(4) 0.032(4) -0.002(3) 0.008(4) -0.004(3)
C15 0.051(6) 0.043(4) 0.061(6) -0.012(4) 0.009(5) 0.000(4)
C16 0.019(3) 0.034(4) 0.028(4) -0.004(3) -0.007(3) 0.000(3)
C17 0.017(3) 0.037(4) 0.024(3) 0.002(3) -0.001(3) 0.006(3)
C18 0.010(3) 0.037(4) 0.023(3) 0.003(3) -0.003(3) -0.005(3)
C19 0.015(3) 0.038(4) 0.020(3) 0.002(3) -0.004(3) 0.004(3)
C20 0.014(3) 0.034(3) 0.016(3) 0.002(3) 0.000(3) 0.000(3)
C21 0.012(3) 0.033(3) 0.018(3) 0.000(3) 0.004(3) 0.001(3)
C22 0.011(3) 0.036(4) 0.021(3) -0.001(3) -0.006(3) -0.001(3)
C23 0.011(3) 0.035(4) 0.025(3) 0.002(3) -0.008(3) 0.001(3)
C24 0.008(3) 0.032(3) 0.025(3) 0.000(3) 0.002(3) -0.001(3)
C26 0.025(4) 0.033(4) 0.026(4) -0.004(3) 0.002(3) -0.003(3)
C27 0.022(4) 0.032(4) 0.034(4) -0.006(3) -0.002(3) -0.003(3)
C28 0.037(4) 0.032(4) 0.031(4) 0.000(3) 0.003(4) 0.000(3)
C29 0.041(5) 0.033(4) 0.040(5) 0.003(3) -0.013(4) -0.001(3)
C30 0.026(4) 0.034(4) 0.019(3) 0.001(3) -0.012(3) -0.007(3)
C31 0.010(3) 0.038(4) 0.022(3) 0.001(3) -0.009(3) 0.003(3)
C34 0.017(3) 0.030(3) 0.021(3) 0.000(3) -0.002(3) 0.001(3)
C35 0.009(3) 0.031(3) 0.019(3) -0.003(3) -0.002(3) -0.001(3)
C36 0.011(3) 0.030(3) 0.017(3) 0.000(3) 0.001(3) 0.000(3)
C37 0.009(3) 0.036(4) 0.023(3) 0.000(3) -0.006(3) -0.003(3)
C38 0.015(3) 0.032(3) 0.024(3) 0.003(3) -0.006(3) 0.003(3)
C39 0.015(3) 0.025(3) 0.023(3) -0.002(3) 0.000(3) -0.001(3)
C41 0.020(3) 0.032(4) 0.024(3) -0.003(3) 0.000(3) -0.005(3)
C42 0.019(3) 0.031(3) 0.027(4) -0.005(3) 0.000(3) -0.004(3)
C43 0.028(4) 0.034(4) 0.025(4) -0.002(3) 0.002(3) -0.006(3)
C44 0.038(5) 0.036(4) 0.046(5) -0.001(3) 0.002(4) -0.007(4)
C45 0.017(3) 0.029(3) 0.020(3) -0.001(3) 0.001(3) -0.002(3)
C46 0.019(3) 0.028(3) 0.023(3) 0.002(3) 0.000(3) -0.001(3)
C47 0.012(3) 0.034(3) 0.018(3) -0.001(3) -0.001(3) 0.000(3)
N1 0.012(3) 0.033(3) 0.034(3) 0.002(3) -0.006(3) 0.003(2)
N2 0.008(3) 0.037(3) 0.027(3) -0.001(2) -0.001(2) -0.001(2)
N3 0.040(4) 0.029(3) 0.022(3) 0.000(2) 0.003(3) -0.002(3)
O1 0.024(3) 0.030(2) 0.033(3) 0.001(2) -0.009(2) 0.001(2)
O2 0.026(3) 0.028(2) 0.031(3) 0.000(2) -0.008(2) -0.001(2)
O3 0.020(2) 0.026(2) 0.030(3) 0.0012(19) -0.002(2) -0.0049(19)
S1 0.0119(8) 0.0382(9) 0.0390(10) 0.0028(8) -0.0046(8) 0.0002(7)
S2 0.0442(16) 0.0367(13) 0.0194(12) 0.000 0.000 -0.0030(12)

loop_
_atom_type_symbol
_atom_type_description
_atom_type_scat_dispersion_real
_atom_type_scat_dispersion_imag
_atom_type_scat_source
C C 0.0181 0.0091 'International Tables Vol C Tables 4.2.6.8 and 6.1.1.4'
H H 0.0000 0.0000 'International Tables Vol C Tables 4.2.6.8 and 6.1.1.4'
N N 0.0311 0.0180 'International Tables Vol C Tables 4.2.6.8 and 6.1.1.4'
O O 0.0492 0.0322 'International Tables Vol C Tables 4.2.6.8 and 6.1.1.4'
S S 0.3331 0.5567 'International Tables Vol C Tables 4.2.6.8 and 6.1.1.4'
Cl Cl 0.3639 0.7018 'International Tables Vol C Tables 4.2.6.8 and 6.1.1.4'

loop_
_geom_angle_atom_site_label_1
_geom_angle_atom_site_label_2
_geom_angle_atom_site_label_3
_geom_angle
_geom_angle_site_symmetry_1
_geom_angle_site_symmetry_3
_geom_angle_publ_flag
N2 C3 C20 125.7(6) . . ?
N2 C3 C4 112.7(6) . . ?
C20 C3 C4 121.6(6) . . ?
N1 C4 C6 126.0(6) . . ?
N1 C4 C3 113.1(6) . . ?
C6 C4 C3 120.9(6) . . ?
C18 C6 C4 114.8(6) . . ?
C18 C6 C7 123.4(6) . . ?
C4 C6 C7 121.7(6) . . ?
C8 C7 C17 117.3(6) . . ?
C8 C7 C6 121.6(6) . . ?
C17 C7 C6 121.1(6) . . ?
C9 C8 C7 122.1(6) . . ?
C9 C8 H8 118.9 . . ?
C7 C8 H8 118.9 . . ?
C10 C9 C8 119.3(6) . . ?
C10 C9 H9 120.4 . . ?
C8 C9 H9 120.4 . . ?
O1 C10 C9 125.1(6) . . ?
O1 C10 C16 115.2(6) . . ?
C9 C10 C16 119.7(6) . . ?
O1 C12 C13 108.1(6) . . ?
O1 C12 H12A 110.1 . . ?
C13 C12 H12A 110.1 . . ?
O1 C12 H12B 110.1 . . ?
C13 C12 H12B 110.1 . . ?
H12A C12 H12B 108.4 . . ?
C12 C13 C14 114.3(6) . . ?
C12 C13 H13A 108.7 . . ?
C14 C13 H13A 108.7 . . ?
C12 C13 H13B 108.7 . . ?
C14 C13 H13B 108.7 . . ?
H13A C13 H13B 107.6 . . ?
C13 C14 C15 113.0(6) . . ?
C13 C14 H14A 109.0 . . ?
C15 C14 H14A 109.0 . . ?
C13 C14 H14B 109.0 . . ?
C15 C14 H14B 109.0 . . ?
H14A C14 H14B 107.8 . . ?
C14 C15 H15A 109.5 . . ?
C14 C15 H15B 109.5 . . ?
H15A C15 H15B 109.5 . . ?
C14 C15 H15C 109.5 . . ?
H15A C15 H15C 109.5 . . ?
H15B C15 H15C 109.5 . . ?
C17 C16 C10 119.9(6) . . ?
C17 C16 H16 120.0 . . ?
C10 C16 H16 120.0 . . ?
C16 C17 C7 121.6(6) . . ?
C16 C17 H17 119.2 . . ?
C7 C17 H17 119.2 . . ?
C6 C18 C19 124.4(6) . . ?
C6 C18 H18 117.8 . . ?
C19 C18 H18 117.8 . . ?
C20 C19 C18 123.5(6) . . ?
C20 C19 H19 118.3 . . ?
C18 C19 H19 118.3 . . ?
C19 C20 C3 114.8(6) . . ?
C19 C20 C21 122.5(6) . . ?
C3 C20 C21 122.7(6) . . ?
C22 C21 C31 117.8(6) . . ?
C22 C21 C20 120.6(6) . . ?
C31 C21 C20 121.7(6) . . ?
C23 C22 C21 121.2(6) . . ?
C23 C22 H22 119.4 . . ?
C21 C22 H22 119.4 . . ?
C22 C23 C24 120.6(6) . . ?
C22 C23 H23 119.7 . . ?
C24 C23 H23 119.7 . . ?
O2 C24 C30 124.7(6) . . ?
O2 C24 C23 115.7(6) . . ?
C30 C24 C23 119.6(6) . . ?
O2 C26 C27 107.2(6) . . ?
O2 C26 H26A 110.3 . . ?
C27 C26 H26A 110.3 . . ?
O2 C26 H26B 110.3 . . ?
C27 C26 H26B 110.3 . . ?
H26A C26 H26B 108.5 . . ?
C26 C27 C28 112.8(6) . . ?
C26 C27 H27A 109.0 . . ?
C28 C27 H27A 109.0 . . ?
C26 C27 H27B 109.0 . . ?
C28 C27 H27B 109.0 . . ?
H27A C27 H27B 107.8 . . ?
C27 C28 C29 112.3(6) . . ?
C27 C28 H28A 109.1 . . ?
C29 C28 H28A 109.1 . . ?
C27 C28 H28B 109.1 . . ?
C29 C28 H28B 109.1 . . ?
H28A C28 H28B 107.9 . . ?
C28 C29 H29A 109.5 . . ?
C28 C29 H29B 109.5 . . ?
H29A C29 H29B 109.5 . . ?
C28 C29 H29C 109.5 . . ?
H29A C29 H29C 109.5 . . ?
H29B C29 H29C 109.5 . . ?
C24 C30 C31 119.8(6) . . ?
C24 C30 H30 120.1 . . ?
C31 C30 H30 120.1 . . ?
C30 C31 C21 120.9(6) . . ?
C30 C31 H31 119.5 . . ?
C21 C31 H31 119.5 . . ?
N3 C34 C35 125.5(5) . . ?
N3 C34 C34 113.1(4) . 3_865 ?
C35 C34 C34 121.4(4) . 3_865 ?
C47 C35 C34 114.6(6) . . ?
C47 C35 C36 122.4(6) . . ?
C34 C35 C36 122.9(6) . . ?
C46 C36 C37 117.5(6) . . ?
C46 C36 C35 120.5(6) . . ?
C37 C36 C35 122.0(6) . . ?
C38 C37 C36 121.1(6) . . ?
C38 C37 H37 119.4 . . ?
C36 C37 H37 119.4 . . ?
C37 C38 C39 120.5(6) . . ?
C37 C38 H38 119.8 . . ?
C39 C38 H38 119.8 . . ?
O3 C39 C45 124.6(6) . . ?
O3 C39 C38 115.6(6) . . ?
C45 C39 C38 119.8(6) . . ?
O3 C41 C42 107.8(5) . . ?
O3 C41 H41A 110.2 . . ?
C42 C41 H41A 110.2 . . ?
O3 C41 H41B 110.2 . . ?
C42 C41 H41B 110.2 . . ?
H41A C41 H41B 108.5 . . ?
C41 C42 C43 112.9(6) . . ?
C41 C42 H42A 109.0 . . ?
C43 C42 H42A 109.0 . . ?
C41 C42 H42B 109.0 . . ?
C43 C42 H42B 109.0 . . ?
H42A C42 H42B 107.8 . . ?
C44 C43 C42 112.1(6) . . ?
C44 C43 H43A 109.2 . . ?
C42 C43 H43A 109.2 . . ?
C44 C43 H43B 109.2 . . ?
C42 C43 H43B 109.2 . . ?
H43A C43 H43B 107.9 . . ?
C43 C44 H44A 109.5 . . ?
C43 C44 H44B 109.5 . . ?
H44A C44 H44B 109.5 . . ?
C43 C44 H44C 109.5 . . ?
H44A C44 H44C 109.5 . . ?
H44B C44 H44C 109.5 . . ?
C46 C45 C39 117.8(6) . . ?
C46 C45 H45 121.1 . . ?
C39 C45 H45 121.1 . . ?
C36 C46 C45 123.3(6) . . ?
C36 C46 H46 118.3 . . ?
C45 C46 H46 118.3 . . ?
C35 C47 C47 123.9(4) . 3_865 ?
C35 C47 H47 118.0 . . ?
C47 C47 H47 118.0 3_865 . ?
C4 N1 S1 106.8(5) . . ?
C3 N2 S1 106.7(4) . . ?
C34 N3 S2 106.2(4) . . ?
C10 O1 C12 117.2(5) . . ?
C24 O2 C26 117.6(5) . . ?
C39 O3 C41 117.4(5) . . ?
N1 S1 N2 100.8(3) . . ?
N3 S2 N3 101.4(4) . 3_865 ?

loop_
_geom_bond_atom_site_label_1
_geom_bond_atom_site_label_2
_geom_bond_distance
_geom_bond_site_symmetry_2
_geom_bond_publ_flag
C3 N2 1.343(8) . ?
C3 C20 1.435(9) . ?
C3 C4 1.451(9) . ?
C4 N1 1.345(8) . ?
C4 C6 1.442(9) . ?
C6 C18 1.357(9) . ?
C6 C7 1.471(9) . ?
C7 C8 1.398(9) . ?
C7 C17 1.400(9) . ?
C8 C9 1.392(9) . ?
C8 H8 0.9500 . ?
C9 C10 1.388(10) . ?
C9 H9 0.9500 . ?
C10 O1 1.366(8) . ?
C10 C16 1.404(9) . ?
C12 O1 1.426(8) . ?
C12 C13 1.506(9) . ?
C12 H12A 0.9900 . ?
C12 H12B 0.9900 . ?
C13 C14 1.510(10) . ?
C13 H13A 0.9900 . ?
C13 H13B 0.9900 . ?
C14 C15 1.524(10) . ?
C14 H14A 0.9900 . ?
C14 H14B 0.9900 . ?
C15 H15A 0.9800 . ?
C15 H15B 0.9800 . ?
C15 H15C 0.9800 . ?
C16 C17 1.381(9) . ?
C16 H16 0.9500 . ?
C17 H17 0.9500 . ?
C18 C19 1.421(9) . ?
C18 H18 0.9500 . ?
C19 C20 1.370(9) . ?
C19 H19 0.9500 . ?
C20 C21 1.477(9) . ?
C21 C22 1.397(9) . ?
C21 C31 1.413(9) . ?
C22 C23 1.375(9) . ?
C22 H22 0.9500 . ?
C23 C24 1.395(9) . ?
C23 H23 0.9500 . ?
C24 O2 1.367(8) . ?
C24 C30 1.389(9) . ?
C26 O2 1.438(8) . ?
C26 C27 1.509(9) . ?
C26 H26A 0.9900 . ?
C26 H26B 0.9900 . ?
C27 C28 1.523(10) . ?
C27 H27A 0.9900 . ?
C27 H27B 0.9900 . ?
C28 C29 1.528(9) . ?
C28 H28A 0.9900 . ?
C28 H28B 0.9900 . ?
C29 H29A 0.9800 . ?
C29 H29B 0.9800 . ?
C29 H29C 0.9800 . ?
C30 C31 1.391(9) . ?
C30 H30 0.9500 . ?
C31 H31 0.9500 . ?
C34 N3 1.351(9) . ?
C34 C35 1.441(9) . ?
C34 C34 1.443(12) 3_865 ?
C35 C47 1.373(9) . ?
C35 C36 1.477(9) . ?
C36 C46 1.380(9) . ?
C36 C37 1.413(9) . ?
C37 C38 1.368(9) . ?
C37 H37 0.9500 . ?
C38 C39 1.408(9) . ?
C38 H38 0.9500 . ?
C39 O3 1.362(7) . ?
C39 C45 1.406(9) . ?
C41 O3 1.445(8) . ?
C41 C42 1.503(9) . ?
C41 H41A 0.9900 . ?
C41 H41B 0.9900 . ?
C42 C43 1.523(9) . ?
C42 H42A 0.9900 . ?
C42 H42B 0.9900 . ?
C43 C44 1.521(9) . ?
C43 H43A 0.9900 . ?
C43 H43B 0.9900 . ?
C44 H44A 0.9800 . ?
C44 H44B 0.9800 . ?
C44 H44C 0.9800 . ?
C45 C46 1.397(9) . ?
C45 H45 0.9500 . ?
C46 H46 0.9500 . ?
C47 C47 1.412(13) 3_865 ?
C47 H47 0.9500 . ?
N1 S1 1.614(6) . ?
N2 S1 1.626(6) . ?
N3 S2 1.617(6) . ?
